data_1522050
loop_
_publ_author_name
'Troyanchuk, I.O.'
'Solovykh, T.K.'
'Khalyavin, D.D.'
'Szymczak, H.'
'Huang, Q.'
'Lynn, J.W.'

_publ_section_title
;
 Magnetic and crystal structure phase transitions in R1-x Bax Co O3-y (R =
 Nd, Gd)
;
_journal_name_full 'Journal of Physics: Condensed Matter'
_journal_page_first 2485
_journal_page_last 2493
_journal_volume 12
_journal_year 2000
_chemical_formula_sum 'Ba Co2 Nd O5.76'
_chemical_name_systematic 'Nd Ba Co2 O5.76'
_space_group_IT_number 123
_symmetry_space_group_name_Hall '-P 4 2'
_symmetry_space_group_name_H-M 'P 4/m m m'
_cell_angle_alpha 90
_cell_angle_beta 90
_cell_angle_gamma 90
_cell_formula_units_Z 1
_cell_length_a 3.90362
_cell_length_b 3.90362
_cell_length_c 7.60938
_cell_volume 115.954
_citation_journal_id_ASTM JCOMEL
_cod_data_source_file Troyanchuk_JCOMEL_2000_1468.cif
_cod_data_source_block Ba1Co2Nd1O5.76
_cod_original_cell_volume 115.9536
_cod_original_formula_sum 'Ba1 Co2 Nd1 O5.76'
_cod_database_code 1522050

loop_
_symmetry_equiv_pos_as_xyz
x,y,z
-y,x,z
-x,-y,z
y,-x,z
x,-y,-z
y,x,-z
-x,y,-z
-y,-x,-z
-x,-y,-z
y,-x,-z
x,y,-z
-y,x,-z
-x,y,z
-y,-x,z
x,-y,z
y,x,z

loop_
_atom_site_label
_atom_site_type_symbol
_atom_site_fract_x
_atom_site_fract_y
_atom_site_fract_z
_atom_site_occupancy
_atom_site_U_iso_or_equiv
Ba1 Ba+2 0 0 0 0.073 0.0
Co1 Co+3 0.5 0.5 0.2508 1 0.0
O1 O-2 0.5 0.5 0 0.756 0.0
O2 O-2 0.5 0.5 0.5 1 0.0
Nd1 Nd+3 0 0 0 0.927 0.0
Nd2 Nd+3 0 0 0.5 0.073 0.0
Ba2 Ba+2 0 0 0.5 0.927 0.0
O3 O-2 0.5 0 0.21788 1 0.0
